data_4310782
loop_
_publ_author_name
'Sujit K. Ghosh'
'Parimal K. Bharadwaj'

_publ_section_title
;
 Self-Assembly of Lanthanide Helicate Coordination Polymers into 3D
 Metal-Organic Framework Structures
;
_journal_name_full 'Inorganic Chemistry'
_journal_page_first 2293
_journal_page_last 2298
_journal_paper_doi 10.1021/ic034982v
_journal_volume 43
_journal_year 2004
_chemical_formula_moiety 'C21 H15 Ce2 N3 O15'
_chemical_formula_sum 'C21 H15 Ce2 N3 O15'
_chemical_formula_weight 829.60
_chemical_name_systematic
;
 ?
;
_space_group_IT_number 14
_symmetry_cell_setting monoclinic
_symmetry_space_group_name_Hall '-P 2ybc'
_symmetry_space_group_name_H-M 'P 1 21/c 1'
_atom_sites_solution_hydrogens geom
_atom_sites_solution_primary direct
_atom_sites_solution_secondary difmap
_audit_creation_method SHELXL-97
_cell_angle_alpha 90.00
_cell_angle_beta 97.73(2)
_cell_angle_gamma 90.00
_cell_formula_units_Z 4
_cell_length_a 12.701(3)
_cell_length_b 9.979(1)
_cell_length_c 19.401(4)
_cell_measurement_reflns_used 25
_cell_measurement_temperature 293(2)
_cell_measurement_theta_max 22
_cell_measurement_theta_min 18
_cell_volume 2436.6(8)
_computing_cell_refinement CAD4
_computing_data_collection 'CAD4 Mach2'
_computing_data_reduction SHELXL-97
_computing_molecular_graphics 'Diamond 2.1'
_computing_structure_refinement 'SHELXL-97 (Sheldrick, 1997)'
_computing_structure_solution SIR-97
_diffrn_ambient_temperature 293(2)
_diffrn_measured_fraction_theta_full 0.999
_diffrn_measured_fraction_theta_max 1.000
_diffrn_measurement_device_type 'Enraf-Nonius CAD4 Mach2'
_diffrn_measurement_method 'theta-2theta scan'
_diffrn_radiation_monochromator graphite
_diffrn_radiation_source 'fine-focus sealed tube'
_diffrn_radiation_type MoK\a
_diffrn_radiation_wavelength 0.71073
_diffrn_reflns_av_R_equivalents 0.1196
_diffrn_reflns_av_sigmaI/netI 0.0412
_diffrn_reflns_limit_h_max 13
_diffrn_reflns_limit_h_min 0
_diffrn_reflns_limit_k_max 10
_diffrn_reflns_limit_k_min 0
_diffrn_reflns_limit_l_max 20
_diffrn_reflns_limit_l_min -20
_diffrn_reflns_number 3357
_diffrn_reflns_theta_full 22.49
_diffrn_reflns_theta_max 22.49
_diffrn_reflns_theta_min 1.62
_diffrn_standards_decay_% <0.5
_diffrn_standards_interval_time 1h
_diffrn_standards_number 3
_exptl_absorpt_coefficient_mu 3.775
_exptl_crystal_colour pale_yellow
_exptl_crystal_density_diffrn 2.261
_exptl_crystal_density_method 'not measured'
_exptl_crystal_description rectangular
_exptl_crystal_F_000 1592
_exptl_crystal_size_max 0.20
_exptl_crystal_size_mid 0.18
_exptl_crystal_size_min 0.15
_refine_diff_density_max 1.263
_refine_diff_density_min -1.025
_refine_diff_density_rms 0.191
_refine_ls_extinction_method none
_refine_ls_goodness_of_fit_ref 1.299
_refine_ls_hydrogen_treatment mixed
_refine_ls_matrix_type full
_refine_ls_number_parameters 365
_refine_ls_number_reflns 3188
_refine_ls_number_restraints 0
_refine_ls_restrained_S_all 1.299
_refine_ls_R_factor_all 0.0523
_refine_ls_R_factor_gt 0.0389
_refine_ls_shift/su_max 0.001
_refine_ls_shift/su_mean 0.000
_refine_ls_structure_factor_coef Fsqd
_refine_ls_weighting_details 'calc w=1/[\s^2^(Fo^2^)+(0.0595P)^2^+15.5192P] where P=(Fo^2^+2Fc^2^)/3'
_refine_ls_weighting_scheme calc
_refine_ls_wR_factor_gt 0.1170
_refine_ls_wR_factor_ref 0.1265
_reflns_number_gt 2739
_reflns_number_total 3188
_reflns_threshold_expression >2sigma(I)
_cod_data_source_file ic034982vsi20040217_113938_3.cif
_cod_data_source_block 7mar
_cod_depositor_comments
;
The following automatic conversions were performed:
'_symmetry_cell_setting' value 'Monoclinic' changed to 'monoclinic'
according to '/home/saulius/struct/CIF-dictionaries/cif_core.dic'
dictionary named 'cif_core.dic' version 2.4.1 from 2010-06-29.

Automatic conversion script
Id: cif_fix_enum 1527 2010-12-29 10:47:43Z saulius 
;
_cod_database_code 4310782

loop_
_symmetry_equiv_pos_as_xyz
'x, y, z'
'-x, y+1/2, -z+1/2'
'-x, -y, -z'
'x, -y-1/2, z-1/2'

loop_
_atom_site_label
_atom_site_type_symbol
_atom_site_fract_x
_atom_site_fract_y
_atom_site_fract_z
_atom_site_U_iso_or_equiv
_atom_site_adp_type
_atom_site_occupancy
_atom_site_symmetry_multiplicity
_atom_site_calc_flag
_atom_site_refinement_flags
_atom_site_disorder_assembly
_atom_site_disorder_group
Ce1 Ce 0.15148(4) -0.05674(6) 0.56181(3) 0.0172(2) Uani 1 1 d . . .
Ce2 Ce 0.61585(4) 0.22423(6) 0.70077(3) 0.0169(2) Uani 1 1 d . . .
O1 O 0.0111(5) -0.0454(7) 0.6428(4) 0.0282(17) Uani 1 1 d . . .
O2 O -0.0812(6) 0.0945(8) 0.7004(4) 0.039(2) Uani 1 1 d . . .
O3 O 0.3329(5) 0.0476(7) 0.5908(3) 0.0259(17) Uani 1 1 d . . .
O4 O 0.4360(5) 0.2122(7) 0.6398(4) 0.0264(17) Uani 1 1 d . . .
O5 O 0.0182(5) 0.1267(6) 0.5163(3) 0.0203(15) Uani 1 1 d . . .
O6 O 0.1632(6) 0.2526(8) 0.5385(4) 0.0327(18) Uani 1 1 d . . .
O7 O 0.7309(6) 0.0962(7) 0.7891(4) 0.0307(17) Uani 1 1 d . . .
O8 O 0.7564(5) 0.2937(7) 0.8396(4) 0.0265(17) Uani 1 1 d . . .
O10 O 0.6800(5) 0.1762(7) 0.5882(4) 0.0284(17) Uani 1 1 d . . .
O9 O 0.7386(6) 0.2359(8) 0.4896(4) 0.0334(19) Uani 1 1 d . . .
O11 O 0.5088(5) 0.1521(7) 0.7916(4) 0.0242(16) Uani 1 1 d . . .
O12 O 0.5506(5) 0.4461(7) 0.7333(3) 0.0261(17) Uani 1 1 d . . .
OW1 O 0.1851(6) 0.0162(7) 0.4417(3) 0.0257(16) Uani 1 1 d . . .
OW2 O 0.5762(5) -0.0167(7) 0.6623(4) 0.0296(17) Uiso 1 1 d . . .
OW3 O 0.8082(5) 0.3207(8) 0.7032(4) 0.0359(19) Uani 1 1 d . . .
N1 N 0.1828(6) 0.1024(8) 0.6694(4) 0.0178(18) Uani 1 1 d . . .
N2 N 0.9297(6) 0.2047(8) 0.9207(4) 0.0205(19) Uani 1 1 d . . .
N3 N 0.6124(6) 0.4167(8) 0.6101(4) 0.0181(18) Uani 1 1 d . . .
C1 C 0.2729(7) 0.1701(9) 0.6820(5) 0.019(2) Uani 1 1 d . . .
C2 C 0.2904(8) 0.2666(10) 0.7339(6) 0.028(2) Uani 1 1 d . . .
H2 H 0.3527 0.3167 0.7405 0.034 Uiso 1 1 calc R . .
C3 C 0.2087(9) 0.2854(10) 0.7767(6) 0.031(3) Uani 1 1 d . . .
H3 H 0.2178 0.3448 0.8140 0.038 Uiso 1 1 calc R . .
C4 C 0.1164(8) 0.2142(10) 0.7615(5) 0.025(2) Uani 1 1 d . . .
H4 H 0.0615 0.2264 0.7882 0.030 Uiso 1 1 calc R . .
C5 C 0.1047(7) 0.1257(10) 0.7075(5) 0.020(2) Uani 1 1 d . . .
C6 C 0.0028(8) 0.0503(12) 0.6832(5) 0.029(3) Uani 1 1 d . . .
C7 C 0.3537(7) 0.1416(10) 0.6340(5) 0.023(2) Uani 1 1 d . . .
C8 C 0.0731(8) 0.2302(10) 0.5076(5) 0.020(2) Uani 1 1 d . . .
C9 C 1.0243(7) 0.1698(10) 0.9545(5) 0.020(2) Uani 1 1 d . . .
C10 C 1.0735(8) 0.0489(11) 0.9417(5) 0.028(3) Uani 1 1 d . . .
H10 H 1.1401 0.0268 0.9649 0.034 Uiso 1 1 calc R . .
C11 C 1.0204(9) -0.0347(11) 0.8943(6) 0.031(3) Uani 1 1 d . . .
H11 H 1.0508 -0.1164 0.8849 0.037 Uiso 1 1 calc R . .
C12 C 0.9241(8) -0.0017(10) 0.8604(5) 0.024(2) Uani 1 1 d . . .
H12 H 0.8872 -0.0603 0.8284 0.029 Uiso 1 1 calc R . .
C13 C 0.8818(7) 0.1209(10) 0.8742(5) 0.019(2) Uani 1 1 d . . .
C14 C 0.7804(8) 0.1725(11) 0.8324(5) 0.020(2) Uani 1 1 d . . .
C15 C 0.6929(8) 0.2602(11) 0.5408(5) 0.023(2) Uani 1 1 d . . .
C16 C 0.6520(7) 0.3975(10) 0.5508(5) 0.017(2) Uani 1 1 d . . .
C17 C 0.6537(8) 0.4995(10) 0.5031(5) 0.022(2) Uani 1 1 d . . .
H17 H 0.6793 0.4843 0.4611 0.027 Uiso 1 1 calc R . .
C18 C 0.6170(8) 0.6247(11) 0.5189(6) 0.032(3) Uani 1 1 d . . .
H18 H 0.6201 0.6953 0.4881 0.039 Uiso 1 1 calc R . .
C19 C 0.5762(8) 0.6446(11) 0.5797(5) 0.028(2) Uani 1 1 d . . .
H19 H 0.5496 0.7278 0.5904 0.033 Uiso 1 1 calc R . .
C20 C 0.5755(7) 0.5393(11) 0.6243(5) 0.024(2) Uani 1 1 d . . .
C21 C 0.4649(8) 0.0467(11) 0.8051(5) 0.023(2) Uani 1 1 d . . .

loop_
_atom_site_aniso_label
_atom_site_aniso_U_11
_atom_site_aniso_U_22
_atom_site_aniso_U_33
_atom_site_aniso_U_23
_atom_site_aniso_U_13
_atom_site_aniso_U_12
Ce1 0.0179(3) 0.0178(4) 0.0166(3) -0.0032(2) 0.0052(2) -0.0011(2)
Ce2 0.0175(3) 0.0148(3) 0.0195(3) 0.0017(2) 0.0068(2) -0.0001(2)
O1 0.027(4) 0.035(5) 0.025(4) -0.009(4) 0.011(3) -0.006(3)
O2 0.026(4) 0.039(5) 0.053(5) -0.012(4) 0.016(4) -0.002(4)
O3 0.018(4) 0.039(5) 0.021(4) -0.005(3) 0.005(3) -0.004(3)
O4 0.024(4) 0.028(4) 0.027(4) 0.001(3) 0.002(3) -0.004(3)
O5 0.030(4) 0.002(3) 0.029(4) 0.000(3) 0.004(3) -0.002(3)
O6 0.026(4) 0.037(5) 0.032(4) 0.006(4) -0.007(3) -0.003(3)
O7 0.032(4) 0.027(4) 0.031(4) 0.000(4) -0.004(3) 0.000(3)
O8 0.033(4) 0.019(4) 0.028(4) 0.004(3) 0.007(3) 0.009(3)
O10 0.038(4) 0.019(4) 0.032(4) 0.000(3) 0.017(3) 0.003(3)
O9 0.042(5) 0.036(5) 0.026(4) 0.001(3) 0.021(4) 0.010(4)
O11 0.024(4) 0.018(4) 0.032(4) 0.006(3) 0.010(3) -0.005(3)
O12 0.032(4) 0.034(5) 0.015(4) 0.004(3) 0.011(3) 0.006(3)
OW1 0.041(4) 0.015(4) 0.023(4) 0.000(3) 0.010(3) 0.000(3)
OW3 0.025(4) 0.048(5) 0.037(4) 0.004(4) 0.013(3) -0.007(4)
N1 0.025(5) 0.008(4) 0.022(4) -0.003(3) 0.006(4) 0.002(4)
N2 0.024(5) 0.019(5) 0.019(4) 0.002(4) 0.004(4) 0.001(4)
N3 0.019(4) 0.021(5) 0.016(4) -0.003(4) 0.009(3) -0.001(4)
C1 0.020(5) 0.010(5) 0.027(6) 0.001(4) 0.002(4) 0.001(4)
C2 0.029(6) 0.016(6) 0.038(7) -0.006(5) 0.000(5) -0.001(5)
C3 0.037(7) 0.016(6) 0.040(7) -0.007(5) 0.002(5) 0.006(5)
C4 0.026(6) 0.022(6) 0.027(6) -0.001(5) 0.006(5) 0.005(5)
C5 0.024(5) 0.013(5) 0.023(5) -0.001(4) 0.007(4) -0.001(4)
C6 0.020(6) 0.051(8) 0.017(5) -0.003(5) 0.007(4) 0.000(5)
C7 0.015(5) 0.023(6) 0.029(6) 0.011(5) -0.005(4) -0.002(5)
C8 0.029(6) 0.010(5) 0.022(5) -0.007(4) 0.002(5) 0.006(5)
C9 0.016(5) 0.022(6) 0.023(5) 0.006(5) 0.003(4) 0.007(4)
C10 0.022(6) 0.039(7) 0.022(6) -0.006(5) -0.002(5) 0.008(5)
C11 0.036(6) 0.027(7) 0.029(6) -0.003(5) 0.005(5) 0.009(5)
C12 0.036(6) 0.003(5) 0.033(6) -0.003(4) 0.007(5) 0.001(4)
C13 0.028(5) 0.013(5) 0.014(5) 0.000(4) -0.001(4) -0.001(4)
C14 0.024(5) 0.026(6) 0.010(5) 0.005(5) 0.002(4) -0.004(5)
C15 0.017(5) 0.026(6) 0.026(6) 0.000(5) 0.007(4) 0.001(4)
C16 0.020(5) 0.009(5) 0.023(5) -0.006(4) 0.004(4) -0.002(4)
C17 0.032(6) 0.009(5) 0.027(6) -0.001(5) 0.008(5) -0.005(4)
C18 0.041(6) 0.023(6) 0.034(6) 0.012(5) 0.009(5) 0.001(5)
C19 0.032(6) 0.022(6) 0.032(6) 0.008(5) 0.012(5) 0.004(5)
C20 0.016(5) 0.034(7) 0.021(6) -0.001(5) 0.000(4) 0.003(4)
C21 0.017(5) 0.036(7) 0.014(5) 0.003(5) -0.002(4) 0.003(5)

loop_
_atom_type_symbol
_atom_type_description
_atom_type_scat_dispersion_real
_atom_type_scat_dispersion_imag
_atom_type_scat_source
C C 0.0033 0.0016 'International Tables Vol C Tables 4.2.6.8 and 6.1.1.4'
H H 0.0000 0.0000 'International Tables Vol C Tables 4.2.6.8 and 6.1.1.4'
N N 0.0061 0.0033 'International Tables Vol C Tables 4.2.6.8 and 6.1.1.4'
O O 0.0106 0.0060 'International Tables Vol C Tables 4.2.6.8 and 6.1.1.4'
Ce Ce -0.2486 2.6331 'International Tables Vol C Tables 4.2.6.8 and 6.1.1.4'

loop_
_geom_angle_atom_site_label_1
_geom_angle_atom_site_label_2
_geom_angle_atom_site_label_3
_geom_angle
_geom_angle_site_symmetry_1
_geom_angle_site_symmetry_3
_geom_angle_publ_flag
O3 Ce1 OW1 79.8(2) . . ?
O3 Ce1 O1 122.9(2) . . ?
OW1 Ce1 O1 141.1(2) . . ?
O3 Ce1 O9 81.0(2) . 3_656 ?
OW1 Ce1 O9 71.0(2) . 3_656 ?
O1 Ce1 O9 137.8(2) . 3_656 ?
O3 Ce1 O5 156.3(2) . 3_556 ?
OW1 Ce1 O5 76.5(2) . 3_556 ?
O1 Ce1 O5 76.8(2) . 3_556 ?
O9 Ce1 O5 92.3(2) 3_656 3_556 ?
O3 Ce1 O5 108.8(2) . . ?
OW1 Ce1 O5 70.2(2) . . ?
O1 Ce1 O5 72.3(2) . . ?
O9 Ce1 O5 137.3(2) 3_656 . ?
O5 Ce1 O5 61.7(2) 3_556 . ?
O3 Ce1 O8 76.4(2) . 2_646 ?
OW1 Ce1 O8 137.2(2) . 2_646 ?
O1 Ce1 O8 81.5(2) . 2_646 ?
O9 Ce1 O8 70.5(2) 3_656 2_646 ?
O5 Ce1 O8 122.9(2) 3_556 2_646 ?
O5 Ce1 O8 151.7(2) . 2_646 ?
O3 Ce1 N1 62.3(2) . . ?
OW1 Ce1 N1 122.3(2) . . ?
O1 Ce1 N1 61.4(2) . . ?
O9 Ce1 N1 134.8(2) 3_656 . ?
O5 Ce1 N1 131.6(2) 3_556 . ?
O5 Ce1 N1 82.3(2) . . ?
O8 Ce1 N1 75.7(2) 2_646 . ?
O3 Ce1 N2 134.9(2) . 2_646 ?
OW1 Ce1 N2 119.9(2) . 2_646 ?
O1 Ce1 N2 68.8(2) . 2_646 ?
O9 Ce1 N2 70.2(2) 3_656 2_646 ?
O5 Ce1 N2 61.2(2) 3_556 2_646 ?
O5 Ce1 N2 116.0(2) . 2_646 ?
O8 Ce1 N2 61.7(2) 2_646 2_646 ?
N1 Ce1 N2 117.7(2) . 2_646 ?
O4 Ce2 O7 138.2(2) . . ?
O4 Ce2 O11 76.2(2) . . ?
O7 Ce2 O11 71.5(2) . . ?
O4 Ce2 O12 80.9(2) . . ?
O7 Ce2 O12 118.5(2) . . ?
O11 Ce2 O12 81.1(2) . . ?
O4 Ce2 O10 87.8(2) . . ?
O7 Ce2 O10 106.3(2) . . ?
O11 Ce2 O10 148.1(2) . . ?
O12 Ce2 O10 123.8(2) . . ?
O4 Ce2 OW2 71.1(2) . . ?
O7 Ce2 OW2 77.7(2) . . ?
O11 Ce2 OW2 80.0(2) . . ?
O12 Ce2 OW2 149.2(2) . . ?
O10 Ce2 OW2 68.7(2) . . ?
O4 Ce2 N3 77.1(2) . . ?
O7 Ce2 N3 144.2(2) . . ?
O11 Ce2 N3 137.5(2) . . ?
O12 Ce2 N3 62.3(2) . . ?
O10 Ce2 N3 61.5(2) . . ?
OW2 Ce2 N3 121.0(2) . . ?
O4 Ce2 OW3 147.1(2) . . ?
O7 Ce2 OW3 73.4(2) . . ?
O11 Ce2 OW3 134.0(2) . . ?
O12 Ce2 OW3 90.6(2) . . ?
O10 Ce2 OW3 70.7(2) . . ?
OW2 Ce2 OW3 120.0(2) . . ?
N3 Ce2 OW3 70.8(2) . . ?
C6 O1 Ce1 123.3(6) . . ?
C7 O3 Ce1 123.9(6) . . ?
C7 O4 Ce2 142.1(6) . . ?
C8 O5 Ce1 125.2(6) . 3_556 ?
C8 O5 Ce1 106.1(6) . . ?
Ce1 O5 Ce1 118.3(2) 3_556 . ?
C14 O7 Ce2 110.7(6) . . ?
C14 O8 Ce1 123.0(6) . 2_656 ?
C15 O10 Ce2 126.9(6) . . ?
C15 O9 Ce1 142.1(7) . 3_656 ?
C21 O11 Ce2 135.1(7) . . ?
C21 O12 Ce2 126.7(6) 2_656 . ?
C1 N1 C5 119.9(8) . . ?
C1 N1 Ce1 119.5(6) . . ?
C5 N1 Ce1 120.3(6) . . ?
C13 N2 C9 118.2(9) . . ?
C13 N2 Ce1 120.5(6) . 2_656 ?
C9 N2 Ce1 121.1(6) . 2_656 ?
C16 N3 C20 119.1(8) . . ?
C16 N3 Ce2 120.4(6) . . ?
C20 N3 Ce2 120.4(6) . . ?
N1 C1 C2 122.5(9) . . ?
N1 C1 C7 115.9(8) . . ?
C2 C1 C7 121.5(9) . . ?
C3 C2 C1 117.0(10) . . ?
C4 C3 C2 118.5(10) . . ?
C5 C4 C3 120.2(10) . . ?
N1 C5 C4 121.7(9) . . ?
N1 C5 C6 114.1(8) . . ?
C4 C5 C6 124.1(9) . . ?
O2 C6 O1 126.0(10) . . ?
O2 C6 C5 118.0(10) . . ?
O1 C6 C5 115.7(9) . . ?
O4 C7 O3 125.1(9) . . ?
O4 C7 C1 118.1(9) . . ?
O3 C7 C1 116.9(8) . . ?
O6 C8 O5 124.7(9) . . ?
O6 C8 C9 118.6(9) . 4_465 ?
O5 C8 C9 116.6(9) . 4_465 ?
N2 C9 C10 122.3(9) . . ?
N2 C9 C8 115.0(9) . 4_666 ?
C10 C9 C8 122.7(9) . 4_666 ?
C11 C10 C9 117.3(9) . . ?
C10 C11 C12 121.2(10) . . ?
C13 C12 C11 118.3(10) . . ?
N2 C13 C12 122.7(9) . . ?
N2 C13 C14 115.6(9) . . ?
C12 C13 C14 121.6(9) . . ?
O7 C14 O8 123.7(9) . . ?
O7 C14 C13 118.1(9) . . ?
O8 C14 C13 117.9(9) . . ?
O9 C15 O10 124.8(10) . . ?
O9 C15 C16 119.4(9) . . ?
O10 C15 C16 115.7(9) . . ?
N3 C16 C17 121.1(9) . . ?
N3 C16 C15 115.0(8) . . ?
C17 C16 C15 123.9(9) . . ?
C16 C17 C18 119.0(9) . . ?
C19 C18 C17 119.9(10) . . ?
C20 C19 C18 118.3(10) . . ?
N3 C20 C19 122.5(9) . . ?
N3 C20 C21 113.1(9) . 2_656 ?
C19 C20 C21 124.4(10) . 2_656 ?
O11 C21 O12 126.5(9) . 2_646 ?
O11 C21 C20 116.8(9) . 2_646 ?
O12 C21 C20 116.7(9) 2_646 2_646 ?

loop_
_geom_bond_atom_site_label_1
_geom_bond_atom_site_label_2
_geom_bond_distance
_geom_bond_site_symmetry_2
_geom_bond_publ_flag
Ce1 O3 2.522(7) . ?
Ce1 OW1 2.534(7) . ?
Ce1 O1 2.532(7) . ?
Ce1 O9 2.550(7) 3_656 ?
Ce1 O5 2.558(6) 3_556 ?
Ce1 O5 2.570(6) . ?
Ce1 O8 2.582(7) 2_646 ?
Ce1 N1 2.605(8) . ?
Ce1 N2 2.635(8) 2_646 ?
Ce2 O4 2.430(7) . ?
Ce2 O7 2.459(7) . ?
Ce2 O11 2.475(6) . ?
Ce2 O12 2.473(7) . ?
Ce2 O10 2.477(7) . ?
Ce2 OW2 2.545(7) . ?
Ce2 N3 2.606(8) . ?
Ce2 OW3 2.620(7) . ?
O1 C6 1.247(13) . ?
O2 C6 1.240(12) . ?
O3 C7 1.261(12) . ?
O4 C7 1.252(11) . ?
O5 C8 1.270(12) . ?
O5 Ce1 2.558(6) 3_556 ?
O6 C8 1.239(12) . ?
O7 C14 1.238(12) . ?
O8 C14 1.260(12) . ?
O8 Ce1 2.575(7) 2_656 ?
O10 C15 1.273(12) . ?
O9 C15 1.240(12) . ?
O9 Ce1 2.550(7) 3_656 ?
O11 C21 1.236(13) . ?
O12 C21 1.253(12) 2_656 ?
N1 C1 1.322(12) . ?
N1 C5 1.335(12) . ?
N2 C13 1.316(12) . ?
N2 C9 1.336(12) . ?
N2 Ce1 2.633(8) 2_656 ?
N3 C16 1.329(12) . ?
N3 C20 1.351(13) . ?
C1 C2 1.387(14) . ?
C1 C7 1.502(14) . ?
C2 C3 1.425(15) . ?
C3 C4 1.367(15) . ?
C4 C5 1.360(14) . ?
C5 C6 1.516(14) . ?
C8 C9 1.508(14) 4_465 ?
C9 C10 1.395(15) . ?
C9 C8 1.504(14) 4_666 ?
C10 C11 1.350(15) . ?
C11 C12 1.351(14) . ?
C12 C13 1.376(14) . ?
C13 C14 1.518(13) . ?
C15 C16 1.486(14) . ?
C16 C17 1.380(14) . ?
C17 C18 1.381(15) . ?
C18 C19 1.364(15) . ?
C19 C20 1.364(15) . ?
C20 C21 1.527(14) 2_656 ?
C21 O12 1.248(12) 2_646 ?
C21 C20 1.528(14) 2_646 ?
